data_7228086
loop_
_publ_author_name
'Oswald, Iain W.H.'
'Rai, Binod K.'
'McCandless, Gregory T.'
'Morosan, Emilia'
'Chan, Julia'

_publ_section_title
;
 The Proof is in the Powder: Revealing Structural Peculiarities in the
 Yb3Rh4Sn13 Structure Type
;
_journal_name_full CrystEngComm
_journal_paper_doi 10.1039/C7CE00419B
_journal_year 2017
_chemical_formula_moiety 'Ge13 Ir4 Lu3'
_chemical_formula_sum 'Ge13 Ir4 Lu3'
_chemical_formula_weight 2237.38
_space_group_crystal_system tetragonal
_space_group_IT_number 141
_space_group_name_Hall '-I 4bd 2'
_space_group_name_H-M_alt 'I 41/a m d'
_symmetry_space_group_name_Hall '-I 4bd 2'
_symmetry_space_group_name_H-M 'I 41/a m d :2'
_audit_creation_method SHELXL-2014/7
_audit_update_record
;
2017-02-27 # Formatted by publCIF

;
_cell_angle_alpha 90
_cell_angle_beta 90
_cell_angle_gamma 90
_cell_formula_units_Z 16
_cell_length_a 17.764(3)
_cell_length_b 17.764(3)
_cell_length_c 17.822(4)
_cell_measurement_reflns_used 9897
_cell_measurement_temperature 298(2)
_cell_measurement_theta_max 30.52
_cell_measurement_theta_min 3.24
_cell_volume 5623.9(18)
_computing_cell_refinement 'Bruker SAINT'
_computing_data_collection 'Bruker APEX2'
_computing_data_reduction 'Bruker SAINT'
_computing_molecular_graphics 'CrystalMaker for Windows (Palmer, 2014)'
_computing_publication_material 'publCIF (Westrip, 2010)'
_computing_structure_refinement 'SHELXL-2014/7 (Sheldrick, 2014)'
_computing_structure_solution 'SHELXTL Intrinsic Phasing (Sheldrick, 2014)'
_diffrn_ambient_temperature 298(2)
_diffrn_measured_fraction_theta_full 0.999
_diffrn_measured_fraction_theta_max 0.998
_diffrn_measurement_device_type 'Bruker Kappa D8 Quest CMOS'
_diffrn_measurement_method '\f and \w scans'
_diffrn_radiation_monochromator 'HELIOS optics'
_diffrn_radiation_type MoK\a
_diffrn_radiation_wavelength 0.71073
_diffrn_reflns_av_R_equivalents 0.0773
_diffrn_reflns_av_unetI/netI 0.0207
_diffrn_reflns_Laue_measured_fraction_full 0.999
_diffrn_reflns_Laue_measured_fraction_max 0.998
_diffrn_reflns_limit_h_max 25
_diffrn_reflns_limit_h_min -25
_diffrn_reflns_limit_k_max 25
_diffrn_reflns_limit_k_min -25
_diffrn_reflns_limit_l_max 25
_diffrn_reflns_limit_l_min -25
_diffrn_reflns_number 75394
_diffrn_reflns_point_group_measured_fraction_full 0.999
_diffrn_reflns_point_group_measured_fraction_max 0.998
_diffrn_reflns_theta_full 25.242
_diffrn_reflns_theta_max 30.604
_diffrn_reflns_theta_min 2.293
_diffrn_source 'I\mS microfocus tube'
_exptl_absorpt_coefficient_mu 85.792
_exptl_absorpt_correction_T_max 0.0294
_exptl_absorpt_correction_T_min 0.0043
_exptl_absorpt_correction_type multi-scan
_exptl_absorpt_process_details
;
SADABS (Krause, Herbst-Irmer, Sheldrick, & Stalke;  J. Appl. Cryst. 2015, 48,
3-10)
;
_exptl_crystal_colour black
_exptl_crystal_density_diffrn 10.570
_exptl_crystal_description fragment
_exptl_crystal_F_000 14992
_exptl_crystal_size_max 0.100
_exptl_crystal_size_mid 0.080
_exptl_crystal_size_min 0.050
_refine_diff_density_max 3.441
_refine_diff_density_min -3.657
_refine_diff_density_rms 0.663
_refine_ls_extinction_coef 0.000052(3)
_refine_ls_extinction_expression Fc^*^=kFc[1+0.001xFc^2^\l^3^/sin(2\q)]^-1/4^
_refine_ls_extinction_method 'SHELXL-2014/7 (Sheldrick 2014'
_refine_ls_goodness_of_fit_ref 1.147
_refine_ls_hydrogen_treatment undef
_refine_ls_matrix_type full
_refine_ls_number_parameters 107
_refine_ls_number_reflns 2294
_refine_ls_number_restraints 0
_refine_ls_restrained_S_all 1.147
_refine_ls_R_factor_all 0.0582
_refine_ls_R_factor_gt 0.0389
_refine_ls_shift/su_max 0.001
_refine_ls_shift/su_mean 0.000
_refine_ls_structure_factor_coef Fsqd
_refine_ls_weighting_details 'w=1/[\s^2^(Fo^2^)+(0.0438P)^2^+229.8892P] where P=(Fo^2^+2Fc^2^)/3'
_refine_ls_weighting_scheme calc
_refine_ls_wR_factor_gt 0.0949
_refine_ls_wR_factor_ref 0.1093
_reflns_Friedel_coverage 0.000
_reflns_number_gt 1671
_reflns_number_total 2294
_reflns_threshold_expression 'I > 2\s(I)'
_cod_data_source_file c7ce00419b2.cif
_cod_data_source_block scd0906_muR
_cod_original_cell_volume 5624(2)
_cod_database_code 7228086
_publcif_datablock.id {f2d54345-305e-4bad-bbf3-6146cd58ff9a}

_shelx_shelxl_version_number 2014/7
_shelx_space_group_comment
;
The symmetry employed for this shelxl refinement is uniquely defined
by the following loop, which should always be used as a source of
symmetry information in preference to the above space-group names.
They are only intended as comments.
;
_shelx_estimated_absorpt_t_min 0.042
_shelx_estimated_absorpt_t_max 0.099

loop_
_space_group_symop_operation_xyz
'x, y, z'
'-x+1/2, -y, z+1/2'
'-y+1/4, x+3/4, z+1/4'
'y+1/4, -x+1/4, z+3/4'
'-x+1/2, y, -z+1/2'
'x, -y, -z'
'y+1/4, x+3/4, -z+1/4'
'-y+1/4, -x+1/4, -z+3/4'
'x+1/2, y+1/2, z+1/2'
'-x+1, -y+1/2, z+1'
'-y+3/4, x+5/4, z+3/4'
'y+3/4, -x+3/4, z+5/4'
'-x+1, y+1/2, -z+1'
'x+1/2, -y+1/2, -z+1/2'
'y+3/4, x+5/4, -z+3/4'
'-y+3/4, -x+3/4, -z+5/4'
'-x, -y, -z'
'x-1/2, y, -z-1/2'
'y-1/4, -x-3/4, -z-1/4'
'-y-1/4, x-1/4, -z-3/4'
'x-1/2, -y, z-1/2'
'-x, y, z'
'-y-1/4, -x-3/4, z-1/4'
'y-1/4, x-1/4, z-3/4'
'-x+1/2, -y+1/2, -z+1/2'
'x, y+1/2, -z'
'y+1/4, -x-1/4, -z+1/4'
'-y+1/4, x+1/4, -z-1/4'
'x, -y+1/2, z'
'-x+1/2, y+1/2, z+1/2'
'-y+1/4, -x-1/4, z+1/4'
'y+1/4, x+1/4, z-1/4'

loop_
_atom_site_label
_atom_site_type_symbol
_atom_site_fract_x
_atom_site_fract_y
_atom_site_fract_z
_atom_site_U_iso_or_equiv
_atom_site_adp_type
_atom_site_occupancy
_atom_site_site_symmetry_order
_atom_site_calc_flag
_atom_site_refinement_flags_posn
_atom_site_refinement_flags_adp
_atom_site_refinement_flags_occupancy
Lu1 Lu 0.5000 0.37512(4) 0.00090(4) 0.01787(17) Uani 1 2 d S T P
Lu2 Lu 0.25127(2) 0.49873(2) 0.1250 0.01803(17) Uani 1 2 d S T P
Lu3 Lu 0.0000 0.37479(4) 0.00139(4) 0.01794(16) Uani 1 2 d S T P
Ir1 Ir 0.12521(2) 0.37489(2) 0.12510(2) 0.01447(16) Uani 1 1 d . . .
Ir2 Ir 0.37493(2) 0.37507(2) 0.1250 0.01462(17) Uani 1 2 d S T P
Ir3 Ir 0.12524(2) 0.62476(2) 0.1250 0.01441(17) Uani 1 2 d S T P
Ge1A Ge 0.25101(9) 0.7500 0.00572(9) 0.0188(4) Uani 0.921(4) 2 d S T P
Ge1B Ge 0.2560(11) 0.7500 -0.0512(12) 0.0188(4) Uani 0.079(4) 2 d S T P
Ge2 Ge 0.0000 0.32683(9) 0.16875(8) 0.0163(3) Uani 1 2 d S T P
Ge3 Ge 0.25016(6) 0.32921(6) 0.17106(7) 0.0187(2) Uani 1 1 d . . .
Ge4 Ge 0.17331(7) 0.41701(7) 0.00032(6) 0.0206(3) Uani 1 1 d . . .
Ge5 Ge 0.0000 0.66070(9) 0.17652(9) 0.0197(3) Uani 1 2 d S T P
Ge6 Ge 0.12683(10) 0.2500 0.06517(10) 0.0232(4) Uani 1 2 d S T P
Ge7 Ge 0.31496(7) 0.38480(8) 0.00042(7) 0.0263(3) Uani 1 1 d . . .
Ge8 Ge 0.06910(7) 0.50008(6) 0.10763(8) 0.0268(3) Uani 1 1 d . . .
Ge9 Ge 0.5000 0.35237(13) 0.18191(11) 0.0356(5) Uani 1 2 d S T P

loop_
_atom_site_aniso_label
_atom_site_aniso_U_11
_atom_site_aniso_U_22
_atom_site_aniso_U_33
_atom_site_aniso_U_23
_atom_site_aniso_U_13
_atom_site_aniso_U_12
Lu1 0.0179(3) 0.0221(3) 0.0136(3) -0.0003(2) 0.000 0.000
Lu2 0.0183(2) 0.0183(2) 0.0174(3) -0.00053(15) -0.00053(15) 0.0003(2)
Lu3 0.0185(3) 0.0221(3) 0.0133(3) -0.0006(2) 0.000 0.000
Ir1 0.0161(2) 0.0164(2) 0.0109(3) -0.00011(13) 0.00027(13) 0.00007(13)
Ir2 0.0164(2) 0.0164(2) 0.0111(3) -0.00026(13) -0.00026(13) 0.00003(19)
Ir3 0.0160(2) 0.0160(2) 0.0111(3) 0.00026(13) 0.00026(13) -0.00003(19)
Ge1A 0.0217(8) 0.0197(8) 0.0148(8) 0.000 -0.0018(7) 0.000
Ge1B 0.0217(8) 0.0197(8) 0.0148(8) 0.000 -0.0018(7) 0.000
Ge2 0.0162(7) 0.0187(7) 0.0141(7) 0.0021(6) 0.000 0.000
Ge3 0.0159(5) 0.0208(5) 0.0195(5) 0.0044(4) -0.0002(4) -0.0001(4)
Ge4 0.0217(5) 0.0293(6) 0.0110(5) 0.0002(4) 0.0001(4) -0.0053(5)
Ge5 0.0173(7) 0.0264(8) 0.0153(7) -0.0017(6) 0.000 0.000
Ge6 0.0350(10) 0.0185(7) 0.0162(8) 0.000 -0.0007(7) 0.000
Ge7 0.0224(6) 0.0426(7) 0.0138(5) -0.0008(5) -0.0006(4) 0.0064(5)
Ge8 0.0228(6) 0.0204(6) 0.0373(7) 0.0007(5) -0.0051(5) -0.0002(5)
Ge9 0.0162(8) 0.0662(14) 0.0244(9) 0.0216(10) 0.000 0.000

loop_
_atom_type_symbol
_atom_type_description
_atom_type_scat_dispersion_real
_atom_type_scat_dispersion_imag
_atom_type_scat_source
Ge Ge 0.1547 1.8001 'International Tables Vol C Tables 4.2.6.8 and 6.1.1.4'
Ir Ir -1.4442 7.9887 'International Tables Vol C Tables 4.2.6.8 and 6.1.1.4'
Lu Lu -0.4720 5.8584 'International Tables Vol C Tables 4.2.6.8 and 6.1.1.4'

loop_
_geom_angle_atom_site_label_1
_geom_angle_atom_site_label_2
_geom_angle_atom_site_label_3
_geom_angle
_geom_angle_site_symmetry_1
_geom_angle_site_symmetry_3
Ge3 Lu1 Ge3 56.56(5) 27_565 16_554
Ge3 Lu1 Ge3 56.34(5) 27_565 32
Ge3 Lu1 Ge3 83.78(4) 16_554 32
Ge3 Lu1 Ge3 83.78(4) 27_565 11_544
Ge3 Lu1 Ge3 56.34(5) 16_554 11_544
Ge3 Lu1 Ge3 56.15(5) 32 11_544
Ge3 Lu1 Ge2 178.42(4) 27_565 11_544
Ge3 Lu1 Ge2 124.56(4) 16_554 11_544
Ge3 Lu1 Ge2 122.27(4) 32 11_544
Ge3 Lu1 Ge2 95.99(3) 11_544 11_544
Ge3 Lu1 Ge2 124.56(4) 27_565 4_554
Ge3 Lu1 Ge2 178.42(4) 16_554 4_554
Ge3 Lu1 Ge2 95.99(3) 32 4_554
Ge3 Lu1 Ge2 122.27(4) 11_544 4_554
Ge2 Lu1 Ge2 54.29(6) 11_544 4_554
Ge3 Lu1 Ge9 129.01(5) 27_565 20_656
Ge3 Lu1 Ge9 94.34(4) 16_554 20_656
Ge3 Lu1 Ge9 171.48(5) 32 20_656
Ge3 Lu1 Ge9 116.03(5) 11_544 20_656
Ge2 Lu1 Ge9 52.47(5) 11_544 20_656
Ge2 Lu1 Ge9 85.65(4) 4_554 20_656
Ge3 Lu1 Ge9 94.34(4) 27_565 27_565
Ge3 Lu1 Ge9 129.01(5) 16_554 27_565
Ge3 Lu1 Ge9 116.03(5) 32 27_565
Ge3 Lu1 Ge9 171.48(5) 11_544 27_565
Ge2 Lu1 Ge9 85.65(4) 11_544 27_565
Ge2 Lu1 Ge9 52.47(5) 4_554 27_565
Ge9 Lu1 Ge9 71.53(8) 20_656 27_565
Ge3 Lu1 Ir2 90.32(3) 27_565 .
Ge3 Lu1 Ir2 48.25(2) 16_554 .
Ge3 Lu1 Ir2 132.04(3) 32 .
Ge3 Lu1 Ir2 90.14(3) 11_544 .
Ge2 Lu1 Ir2 91.25(3) 11_544 .
Ge2 Lu1 Ir2 131.95(3) 4_554 .
Ge9 Lu1 Ir2 46.69(3) 20_656 .
Ge9 Lu1 Ir2 98.19(5) 27_565 .
Ge3 Lu1 Ir2 48.25(2) 27_565 27_565
Ge3 Lu1 Ir2 90.32(3) 16_554 27_565
Ge3 Lu1 Ir2 90.14(3) 32 27_565
Ge3 Lu1 Ir2 132.03(3) 11_544 27_565
Ge2 Lu1 Ir2 131.95(3) 11_544 27_565
Ge2 Lu1 Ir2 91.25(3) 4_554 27_565
Ge9 Lu1 Ir2 98.19(5) 20_656 27_565
Ge9 Lu1 Ir2 46.69(3) 27_565 27_565
Ir2 Lu1 Ir2 90.26(3) . 27_565
Ge3 Lu1 Ir1 131.74(3) 27_565 11_544
Ge3 Lu1 Ir1 89.96(3) 16_554 11_544
Ge3 Lu1 Ir1 89.56(3) 32 11_544
Ge3 Lu1 Ir1 47.95(2) 11_544 11_544
Ge2 Lu1 Ir1 48.05(2) 11_544 11_544
Ge2 Lu1 Ir1 88.47(4) 4_554 11_544
Ge9 Lu1 Ir1 82.12(5) 20_656 11_544
Ge9 Lu1 Ir1 133.24(3) 27_565 11_544
Ir2 Lu1 Ir1 90.174(18) . 11_544
Ir2 Lu1 Ir1 179.57(2) 27_565 11_544
Ge3 Lu1 Ir1 89.96(3) 27_565 32
Ge3 Lu1 Ir1 131.74(3) 16_554 32
Ge3 Lu1 Ir1 47.95(2) 32 32
Ge3 Lu1 Ir1 89.56(3) 11_544 32
Ge2 Lu1 Ir1 88.47(4) 11_544 32
Ge2 Lu1 Ir1 48.05(2) 4_554 32
Ge9 Lu1 Ir1 133.24(3) 20_656 32
Ge9 Lu1 Ir1 82.12(5) 27_565 32
Ir2 Lu1 Ir1 179.57(2) . 32
Ir2 Lu1 Ir1 90.173(19) 27_565 32
Ir1 Lu1 Ir1 89.40(3) 11_544 32
Ge4 Lu2 Ge4 178.19(5) 16_554 .
Ge4 Lu2 Ge4 122.77(3) 16_554 6_565
Ge4 Lu2 Ge4 58.67(5) . 6_565
Ge4 Lu2 Ge4 58.67(5) 16_554 12_454
Ge4 Lu2 Ge4 122.77(3) . 12_454
Ge4 Lu2 Ge4 95.29(5) 6_565 12_454
Ge4 Lu2 Ir2 89.10(3) 16_554 .
Ge4 Lu2 Ir2 89.10(3) . .
Ge4 Lu2 Ir2 132.36(3) 6_565 .
Ge4 Lu2 Ir2 132.36(3) 12_454 .
Ge4 Lu2 Ge3 74.01(3) 16_554 16_554
Ge4 Lu2 Ge3 104.72(3) . 16_554
Ge4 Lu2 Ge3 104.15(3) 6_565 16_554
Ge4 Lu2 Ge3 131.98(3) 12_454 16_554
Ir2 Lu2 Ge3 47.33(2) . 16_554
Ge4 Lu2 Ge3 104.72(3) 16_554 .
Ge4 Lu2 Ge3 74.01(3) . .
Ge4 Lu2 Ge3 131.97(3) 6_565 .
Ge4 Lu2 Ge3 104.15(3) 12_454 .
Ir2 Lu2 Ge3 47.33(2) . .
Ge3 Lu2 Ge3 94.66(4) 16_554 .
Ge4 Lu2 Ir1 47.98(2) 16_554 16_554
Ge4 Lu2 Ir1 132.04(2) . 16_554
Ge4 Lu2 Ir1 88.14(3) 6_565 16_554
Ge4 Lu2 Ir1 91.18(3) 12_454 16_554
Ir2 Lu2 Ir1 90.508(12) . 16_554
Ge3 Lu2 Ir1 47.10(2) 16_554 16_554
Ge3 Lu2 Ir1 133.85(3) . 16_554
Ge4 Lu2 Ir1 132.04(2) 16_554 .
Ge4 Lu2 Ir1 47.98(2) . .
Ge4 Lu2 Ir1 91.18(3) 6_565 .
Ge4 Lu2 Ir1 88.14(3) 12_454 .
Ir2 Lu2 Ir1 90.508(12) . .
Ge3 Lu2 Ir1 133.85(3) 16_554 .
Ge3 Lu2 Ir1 47.10(2) . .
Ir1 Lu2 Ir1 178.98(2) 16_554 .
Ge4 Lu2 Ir3 90.90(3) 16_554 .
Ge4 Lu2 Ir3 90.90(3) . .
Ge4 Lu2 Ir3 47.64(3) 6_565 .
Ge4 Lu2 Ir3 47.64(3) 12_454 .
Ir2 Lu2 Ir3 180.00(2) . .
Ge3 Lu2 Ir3 132.67(2) 16_554 .
Ge3 Lu2 Ir3 132.67(2) . .
Ir1 Lu2 Ir3 89.492(13) 16_554 .
Ir1 Lu2 Ir3 89.492(13) . .
Ge4 Lu2 Ge7 129.35(4) 16_554 .
Ge4 Lu2 Ge7 49.00(3) . .
Ge4 Lu2 Ge7 87.86(4) 6_565 .
Ge4 Lu2 Ge7 166.87(4) 12_454 .
Ir2 Lu2 Ge7 45.97(2) . .
Ge3 Lu2 Ge7 58.81(3) 16_554 .
Ge3 Lu2 Ge7 64.90(4) . .
Ir1 Lu2 Ge7 101.68(3) 16_554 .
Ir1 Lu2 Ge7 79.04(3) . .
Ir3 Lu2 Ge7 134.03(2) . .
Ge4 Lu2 Ge7 49.00(3) 16_554 16_554
Ge4 Lu2 Ge7 129.35(4) . 16_554
Ge4 Lu2 Ge7 166.87(4) 6_565 16_554
Ge4 Lu2 Ge7 87.86(4) 12_454 16_554
Ir2 Lu2 Ge7 45.97(2) . 16_554
Ge3 Lu2 Ge7 64.90(4) 16_554 16_554
Ge3 Lu2 Ge7 58.81(3) . 16_554
Ir1 Lu2 Ge7 79.04(3) 16_554 16_554
Ir1 Lu2 Ge7 101.68(3) . 16_554
Ir3 Lu2 Ge7 134.03(2) . 16_554
Ge7 Lu2 Ge7 91.95(5) . 16_554
Ge5 Lu3 Ge5 63.02(6) 4_454 11_544
Ge5 Lu3 Ge2 102.84(4) 4_454 .
Ge5 Lu3 Ge2 102.84(4) 11_544 .
Ge5 Lu3 Ir1 132.93(3) 4_454 .
Ge5 Lu3 Ir1 86.49(3) 11_544 .
Ge2 Lu3 Ir1 47.409(17) . .
Ge5 Lu3 Ir1 86.49(3) 4_454 22
Ge5 Lu3 Ir1 132.94(3) 11_544 22
Ge2 Lu3 Ir1 47.410(17) . 22
Ir1 Lu3 Ir1 90.50(3) . 22
Ge5 Lu3 Ir3 47.30(2) 4_454 17_565
Ge5 Lu3 Ir3 93.23(4) 11_544 17_565
Ge2 Lu3 Ir3 133.221(16) . 17_565
Ir1 Lu3 Ir3 179.37(2) . 17_565
Ir1 Lu3 Ir3 90.103(18) 22 17_565
Ge5 Lu3 Ir3 93.23(4) 4_454 11_544
Ge5 Lu3 Ir3 47.30(2) 11_544 11_544
Ge2 Lu3 Ir3 133.221(16) . 11_544
Ir1 Lu3 Ir3 90.103(19) . 11_544
Ir1 Lu3 Ir3 179.37(2) 22 11_544
Ir3 Lu3 Ir3 89.29(3) 17_565 11_544
Ge5 Lu3 Ge4 132.69(4) 4_454 .
Ge5 Lu3 Ge4 70.27(4) 11_544 .
Ge2 Lu3 Ge4 94.06(2) . .
Ir1 Lu3 Ge4 46.69(2) . .
Ir1 Lu3 Ge4 133.96(3) 22 .
Ir3 Lu3 Ge4 132.68(3) 17_565 .
Ir3 Lu3 Ge4 46.56(2) 11_544 .
Ge5 Lu3 Ge4 70.27(4) 4_454 22
Ge5 Lu3 Ge4 132.69(4) 11_544 22
Ge2 Lu3 Ge4 94.06(2) . 22
Ir1 Lu3 Ge4 133.96(3) . 22
Ir1 Lu3 Ge4 46.69(2) 22 22
Ir3 Lu3 Ge4 46.56(2) 17_565 22
Ir3 Lu3 Ge4 132.67(3) 11_544 22
Ge4 Lu3 Ge4 152.60(5) . 22
Ge5 Lu3 Ge8 124.97(4) 4_454 22
Ge5 Lu3 Ge8 167.96(4) 11_544 22
Ge2 Lu3 Ge8 67.57(4) . 22
Ir1 Lu3 Ge8 81.61(3) . 22
Ir1 Lu3 Ge8 45.89(2) 22 22
Ir3 Lu3 Ge8 98.69(3) 17_565 22
Ir3 Lu3 Ge8 134.06(3) 11_544 22
Ge4 Lu3 Ge8 102.33(4) . 22
Ge4 Lu3 Ge8 57.39(3) 22 22
Ge5 Lu3 Ge8 167.96(4) 4_454 .
Ge5 Lu3 Ge8 124.97(4) 11_544 .
Ge2 Lu3 Ge8 67.57(4) . .
Ir1 Lu3 Ge8 45.89(2) . .
Ir1 Lu3 Ge8 81.61(3) 22 .
Ir3 Lu3 Ge8 134.06(3) 17_565 .
Ir3 Lu3 Ge8 98.69(3) 11_544 .
Ge4 Lu3 Ge8 57.39(3) . .
Ge4 Lu3 Ge8 102.33(4) 22 .
Ge8 Lu3 Ge8 45.57(5) 22 .
Ge5 Lu3 Ge8 116.19(4) 4_454 6_565
Ge5 Lu3 Ge8 92.29(4) 11_544 6_565
Ge2 Lu3 Ge8 140.83(4) . 6_565
Ir1 Lu3 Ge8 98.90(3) . 6_565
Ir1 Lu3 Ge8 134.43(3) 22 6_565
Ir3 Lu3 Ge8 80.54(3) 17_565 6_565
Ir3 Lu3 Ge8 45.26(2) 11_544 6_565
Ge4 Lu3 Ge8 57.23(3) . 6_565
Ge4 Lu3 Ge8 101.82(4) 22 6_565
Ge8 Lu3 Ge8 91.35(4) 22 6_565
Ge8 Lu3 Ge8 74.11(5) . 6_565
Ge8 Ir1 Ge6 139.94(5) . .
Ge8 Ir1 Ge7 75.65(5) . 12_454
Ge6 Ir1 Ge7 141.03(5) . 12_454
Ge8 Ir1 Ge4 75.80(5) . .
Ge6 Ir1 Ge4 83.09(5) . .
Ge7 Ir1 Ge4 130.47(5) 12_454 .
Ge8 Ir1 Ge3 134.04(4) . .
Ge6 Ir1 Ge3 80.76(5) . .
Ge7 Ir1 Ge3 77.53(5) 12_454 .
Ge4 Ir1 Ge3 94.89(4) . .
Ge8 Ir1 Ge2 89.29(4) . .
Ge6 Ir1 Ge2 80.68(6) . .
Ge7 Ir1 Ge2 85.88(5) 12_454 .
Ge4 Ir1 Ge2 133.02(4) . .
Ge3 Ir1 Ge2 125.13(4) . .
Ge8 Ir1 Lu3 67.86(3) . .
Ge6 Ir1 Lu3 72.69(4) . .
Ge7 Ir1 Lu3 133.04(4) 12_454 .
Ge4 Ir1 Lu3 67.43(3) . .
Ge3 Ir1 Lu3 149.39(3) . .
Ge2 Ir1 Lu3 65.67(4) . .
Ge8 Ir1 Lu2 69.82(3) . .
Ge6 Ir1 Lu2 128.52(4) . .
Ge7 Ir1 Lu2 69.50(3) 12_454 .
Ge4 Ir1 Lu2 62.96(3) . .
Ge3 Ir1 Lu2 66.08(3) . .
Ge2 Ir1 Lu2 150.69(4) . .
Lu3 Ir1 Lu2 120.442(18) . .
Ge8 Ir1 Lu1 136.60(4) . 12_454
Ge6 Ir1 Lu1 71.01(4) . 12_454
Ge7 Ir1 Lu1 70.31(3) 12_454 12_454
Ge4 Ir1 Lu1 147.56(3) . 12_454
Ge3 Ir1 Lu1 62.58(3) . 12_454
Ge2 Ir1 Lu1 62.57(3) . 12_454
Lu3 Ir1 Lu1 119.98(2) . 12_454
Lu2 Ir1 Lu1 119.582(18) . 12_454
Ge7 Ir2 Ge7 138.45(7) . 16_554
Ge7 Ir2 Ge9 140.11(5) . .
Ge7 Ir2 Ge9 76.39(6) 16_554 .
Ge7 Ir2 Ge9 76.39(6) . 20_656
Ge7 Ir2 Ge9 140.11(5) 16_554 20_656
Ge9 Ir2 Ge9 82.85(12) . 20_656
Ge7 Ir2 Ge3 77.48(5) . 16_554
Ge7 Ir2 Ge3 86.30(4) 16_554 16_554
Ge9 Ir2 Ge3 89.23(6) . 16_554
Ge9 Ir2 Ge3 127.45(5) 20_656 16_554
Ge7 Ir2 Ge3 86.30(4) . .
Ge7 Ir2 Ge3 77.48(5) 16_554 .
Ge9 Ir2 Ge3 127.46(5) . .
Ge9 Ir2 Ge3 89.23(6) 20_656 .
Ge3 Ir2 Ge3 133.28(6) 16_554 .
Ge7 Ir2 Lu2 69.23(3) . .
Ge7 Ir2 Lu2 69.23(3) 16_554 .
Ge9 Ir2 Lu2 138.58(6) . .
Ge9 Ir2 Lu2 138.57(6) 20_656 .
Ge3 Ir2 Lu2 66.64(3) 16_554 .
Ge3 Ir2 Lu2 66.64(3) . .
Ge7 Ir2 Lu1 70.81(3) . .
Ge7 Ir2 Lu1 133.16(4) 16_554 .
Ge9 Ir2 Lu1 69.70(5) . .
Ge9 Ir2 Lu1 66.16(4) 20_656 .
Ge3 Ir2 Lu1 62.43(3) 16_554 .
Ge3 Ir2 Lu1 149.33(3) . .
Lu2 Ir2 Lu1 120.059(15) . .
Ge7 Ir2 Lu1 133.16(4) . 20_656
Ge7 Ir2 Lu1 70.81(3) 16_554 20_656
Ge9 Ir2 Lu1 66.16(4) . 20_656
Ge9 Ir2 Lu1 69.70(5) 20_656 20_656
Ge3 Ir2 Lu1 149.33(3) 16_554 20_656
Ge3 Ir2 Lu1 62.43(3) . 20_656
Lu2 Ir2 Lu1 120.059(15) . 20_656
Lu1 Ir2 Lu1 119.88(3) . 20_656
Ge8 Ir3 Ge8 138.83(6) . 16_554
Ge8 Ir3 Ge5 85.10(5) . .
Ge8 Ir3 Ge5 131.08(5) 16_554 .
Ge8 Ir3 Ge5 131.08(5) . 20_666
Ge8 Ir3 Ge5 85.10(5) 16_554 20_666
Ge5 Ir3 Ge5 71.20(8) . 20_666
Ge8 Ir3 Ge4 76.00(5) . 6_565
Ge8 Ir3 Ge4 85.70(4) 16_554 6_565
Ge5 Ir3 Ge4 135.21(4) . 6_565
Ge5 Ir3 Ge4 91.34(5) 20_666 6_565
Ge8 Ir3 Ge4 85.70(4) . 12_454
Ge8 Ir3 Ge4 76.00(5) 16_554 12_454
Ge5 Ir3 Ge4 91.33(5) . 12_454
Ge5 Ir3 Ge4 135.21(4) 20_666 12_454
Ge4 Ir3 Ge4 126.42(6) 6_565 12_454
Ge8 Ir3 Lu3 68.05(3) . 17_565
Ge8 Ir3 Lu3 136.43(4) 16_554 17_565
Ge5 Ir3 Lu3 68.52(4) . 17_565
Ge5 Ir3 Lu3 63.59(4) 20_666 17_565
Ge4 Ir3 Lu3 66.78(3) 6_565 17_565
Ge4 Ir3 Lu3 147.55(3) 12_454 17_565
Ge8 Ir3 Lu3 136.43(4) . 12_454
Ge8 Ir3 Lu3 68.05(3) 16_554 12_454
Ge5 Ir3 Lu3 63.59(4) . 12_454
Ge5 Ir3 Lu3 68.52(4) 20_666 12_454
Ge4 Ir3 Lu3 147.55(3) 6_565 12_454
Ge4 Ir3 Lu3 66.78(3) 12_454 12_454
Lu3 Ir3 Lu3 120.17(3) 17_565 12_454
Ge8 Ir3 Lu2 69.42(3) . .
Ge8 Ir3 Lu2 69.42(3) 16_554 .
Ge5 Ir3 Lu2 144.40(4) . .
Ge5 Ir3 Lu2 144.40(4) 20_666 .
Ge4 Ir3 Lu2 63.21(3) 6_565 .
Ge4 Ir3 Lu2 63.21(3) 12_454 .
Lu3 Ir3 Lu2 119.913(14) 17_565 .
Lu3 Ir3 Lu2 119.914(15) 12_454 .
Ge1B Ge1A Ge6 65.2(11) . 26
Ge1B Ge1A Ge7 85.5(5) . 26
Ge6 Ge1A Ge7 110.55(5) 26 26
Ge1B Ge1A Ge7 85.5(5) . 6_565
Ge6 Ge1A Ge7 110.55(5) 26 6_565
Ge7 Ge1A Ge7 129.04(9) 26 6_565
Ge1B Ge1A Ge8 152.89(18) . 20_666
Ge6 Ge1A Ge8 115.95(7) 26 20_666
Ge7 Ge1A Ge8 68.51(4) 26 20_666
Ge7 Ge1A Ge8 116.50(7) 6_565 20_666
Ge1B Ge1A Ge8 152.89(18) . 16_554
Ge6 Ge1A Ge8 115.95(7) 26 16_554
Ge7 Ge1A Ge8 116.50(7) 26 16_554
Ge7 Ge1A Ge8 68.51(4) 6_565 16_554
Ge8 Ge1A Ge8 53.50(6) 20_666 16_554
Ge1B Ge1A Ge9 58.2(11) . 11_544
Ge6 Ge1A Ge9 123.40(8) 26 11_544
Ge7 Ge1A Ge9 66.37(4) 26 11_544
Ge7 Ge1A Ge9 66.37(4) 6_565 11_544
Ge8 Ge1A Ge9 114.14(7) 20_666 11_544
Ge8 Ge1A Ge9 114.14(7) 16_554 11_544
Ge1A Ge1B Ge6 91.2(13) . 26
Ge1A Ge1B Ge9 101.9(13) . 11_544
Ge6 Ge1B Ge9 167.0(10) 26 11_544
Ge1A Ge1B Ge3 145.9(4) . 6_565
Ge6 Ge1B Ge3 82.5(6) 26 6_565
Ge9 Ge1B Ge3 86.6(6) 11_544 6_565
Ge1A Ge1B Ge3 145.9(4) . 26
Ge6 Ge1B Ge3 82.5(6) 26 26
Ge9 Ge1B Ge3 86.6(6) 11_544 26
Ge3 Ge1B Ge3 66.7(5) 6_565 26
Ge1A Ge1B Ge7 73.0(6) . 26
Ge6 Ge1B Ge7 114.3(4) 26 26
Ge9 Ge1B Ge7 70.3(4) 11_544 26
Ge3 Ge1B Ge7 139.8(7) 6_565 26
Ge3 Ge1B Ge7 79.2(2) 26 26
Ge1A Ge1B Ge7 73.0(6) . 6_565
Ge6 Ge1B Ge7 114.3(4) 26 6_565
Ge9 Ge1B Ge7 70.3(4) 11_544 6_565
Ge3 Ge1B Ge7 79.2(2) 6_565 6_565
Ge3 Ge1B Ge7 139.8(7) 26 6_565
Ge7 Ge1B Ge7 120.0(7) 26 6_565
Ir1 Ge2 Ir1 125.11(6) . 22
Ir1 Ge2 Ge9 104.40(4) . 18_556
Ir1 Ge2 Ge9 104.40(4) 22 18_556
Ir1 Ge2 Ge2 109.92(3) . 10_454
Ir1 Ge2 Ge2 109.92(3) 22 10_454
Ge9 Ge2 Ge2 99.67(6) 18_556 10_454
Ir1 Ge2 Lu1 165.21(5) . 3_545
Ir1 Ge2 Lu1 69.384(17) 22 3_545
Ge9 Ge2 Lu1 66.06(4) 18_556 3_545
Ge2 Ge2 Lu1 62.85(3) 10_454 3_545
Ir1 Ge2 Lu1 69.385(17) . 12_454
Ir1 Ge2 Lu1 165.21(5) 22 12_454
Ge9 Ge2 Lu1 66.06(4) 18_556 12_454
Ge2 Ge2 Lu1 62.85(3) 10_454 12_454
Lu1 Ge2 Lu1 95.99(5) 3_545 12_454
Ir1 Ge2 Lu3 66.92(3) . .
Ir1 Ge2 Lu3 66.92(3) 22 .
Ge9 Ge2 Lu3 154.38(8) 18_556 .
Ge2 Ge2 Lu3 105.94(3) 10_454 .
Lu1 Ge2 Lu3 126.58(3) 3_545 .
Lu1 Ge2 Lu3 126.58(3) 12_454 .
Ir2 Ge3 Ir1 125.00(5) . .
Ir2 Ge3 Ge1B 82.5(4) . 26_545
Ir1 Ge3 Ge1B 86.6(4) . 26_545
Ir2 Ge3 Ge3 109.28(5) . 5
Ir1 Ge3 Ge3 109.00(5) . 5
Ge1B Ge3 Ge3 146.6(3) 26_545 5
Ir2 Ge3 Ge3 109.01(3) . 29
Ir1 Ge3 Ge3 108.93(3) . 29
Ge1B Ge3 Ge3 56.7(3) 26_545 29
Ge3 Ge3 Ge3 90.0 5 29
Ir2 Ge3 Lu1 69.32(3) . 20_656
Ir1 Ge3 Lu1 165.68(5) . 20_656
Ge1B Ge3 Lu1 95.7(4) 26_545 20_656
Ge3 Ge3 Lu1 62.18(4) 5 20_656
Ge3 Ge3 Lu1 61.72(2) 29 20_656
Ir2 Ge3 Lu1 165.54(5) . 12_454
Ir1 Ge3 Lu1 69.47(3) . 12_454
Ge1B Ge3 Lu1 99.7(4) 26_545 12_454
Ge3 Ge3 Lu1 61.48(4) 5 12_454
Ge3 Ge3 Lu1 61.92(2) 29 12_454
Lu1 Ge3 Lu1 96.22(4) 20_656 12_454
Ir2 Ge3 Lu2 66.03(3) . .
Ir1 Ge3 Lu2 66.83(3) . .
Ge1B Ge3 Lu2 108.1(3) 26_545 .
Ge3 Ge3 Lu2 105.25(2) 5 .
Ge3 Ge3 Lu2 164.75(2) 29 .
Lu1 Ge3 Lu2 125.14(4) 20_656 .
Lu1 Ge3 Lu2 125.73(4) 12_454 .
Ir1 Ge4 Ir3 126.09(5) . 11_544
Ir1 Ge4 Ge7 105.46(5) . .
Ir3 Ge4 Ge7 105.51(5) 11_544 .
Ir1 Ge4 Lu2 69.06(3) . .
Ir3 Ge4 Lu2 164.50(5) 11_544 .
Ge7 Ge4 Lu2 69.88(4) . .
Ir1 Ge4 Lu2 164.30(5) . 11_544
Ir3 Ge4 Lu2 69.14(3) 11_544 11_544
Ge7 Ge4 Lu2 70.35(4) . 11_544
Lu2 Ge4 Lu2 95.53(4) . 11_544
Ir1 Ge4 Lu3 65.88(3) . .
Ir3 Ge4 Lu3 66.66(3) 11_544 .
Ge7 Ge4 Lu3 153.49(6) . .
Lu2 Ge4 Lu3 124.04(4) . .
Lu2 Ge4 Lu3 124.50(4) 11_544 .
Ir3 Ge5 Ir3 126.62(7) . 27_465
Ir3 Ge5 Ge6 106.81(4) . 12_454
Ir3 Ge5 Ge6 106.81(4) 27_465 12_454
Ir3 Ge5 Ge5 113.30(8) . 27_465
Ir3 Ge5 Ge5 54.40(4) 27_465 27_465
Ge6 Ge5 Ge5 138.95(7) 12_454 27_465
Ir3 Ge5 Ge5 54.40(4) . 20_666
Ir3 Ge5 Ge5 113.30(8) 27_465 20_666
Ge6 Ge5 Ge5 138.95(7) 12_454 20_666
Ge5 Ge5 Ge5 66.34(6) 27_465 20_666
Ir3 Ge5 Lu3 69.118(18) . 12_454
Ir3 Ge5 Lu3 161.58(6) 27_465 12_454
Ge6 Ge5 Lu3 73.24(5) 12_454 12_454
Ge5 Ge5 Lu3 113.09(3) 27_465 12_454
Ge5 Ge5 Lu3 65.98(5) 20_666 12_454
Ir3 Ge5 Lu3 161.58(6) . 3
Ir3 Ge5 Lu3 69.119(18) 27_465 3
Ge6 Ge5 Lu3 73.24(5) 12_454 3
Ge5 Ge5 Lu3 65.98(5) 27_465 3
Ge5 Ge5 Lu3 113.09(3) 20_666 3
Lu3 Ge5 Lu3 93.84(5) 12_454 3
Ir3 Ge5 Lu3 65.69(3) . 17_565
Ir3 Ge5 Lu3 65.69(3) 27_465 17_565
Ge6 Ge5 Lu3 153.66(8) 12_454 17_565
Ge5 Ge5 Lu3 59.03(6) 27_465 17_565
Ge5 Ge5 Lu3 59.03(6) 20_666 17_565
Lu3 Ge5 Lu3 122.22(4) 12_454 17_565
Lu3 Ge5 Lu3 122.22(4) 3 17_565
Ge1B Ge6 Ir1 93.4(2) 26_545 .
Ge1B Ge6 Ir1 93.4(2) 26_545 29
Ir1 Ge6 Ir1 128.57(8) . 29
Ge1B Ge6 Ge1A 23.6(5) 26_545 26_545
Ir1 Ge6 Ge1A 103.04(5) . 26_545
Ir1 Ge6 Ge1A 103.04(5) 29 26_545
Ge1B Ge6 Ge5 98.9(5) 26_545 11_544
Ir1 Ge6 Ge5 114.56(4) . 11_544
Ir1 Ge6 Ge5 114.56(4) 29 11_544
Ge1A Ge6 Ge5 75.30(7) 26_545 11_544
Ge1B Ge6 Lu1 96.7(5) 26_545 12_454
Ir1 Ge6 Lu1 64.29(4) . 12_454
Ir1 Ge6 Lu1 64.29(4) 29 12_454
Ge1A Ge6 Lu1 120.33(7) 26_545 12_454
Ge5 Ge6 Lu1 164.37(8) 11_544 12_454
Ge1B Ge6 Lu3 129.1(3) 26_545 .
Ir1 Ge6 Lu3 62.89(3) . .
Ir1 Ge6 Lu3 137.19(7) 29 .
Ge1A Ge6 Lu3 114.45(5) 26_545 .
Ge5 Ge6 Lu3 59.90(4) 11_544 .
Lu1 Ge6 Lu3 109.41(4) 12_454 .
Ge1B Ge6 Lu3 129.1(3) 26_545 10_454
Ir1 Ge6 Lu3 137.19(7) . 10_454
Ir1 Ge6 Lu3 62.89(3) 29 10_454
Ge1A Ge6 Lu3 114.45(5) 26_545 10_454
Ge5 Ge6 Lu3 59.90(4) 11_544 10_454
Lu1 Ge6 Lu3 109.41(4) 12_454 10_454
Lu3 Ge6 Lu3 82.59(4) . 10_454
Ir2 Ge7 Ir1 128.23(6) . 11_544
Ir2 Ge7 Ge4 115.91(6) . .
Ir1 Ge7 Ge4 115.75(5) 11_544 .
Ir2 Ge7 Ge1A 99.13(6) . 26_545
Ir1 Ge7 Ge1A 94.89(6) 11_544 26_545
Ge4 Ge7 Ge1A 77.44(6) . 26_545
Ir2 Ge7 Ge1B 79.0(4) . 26_545
Ir1 Ge7 Ge1B 113.4(4) 11_544 26_545
Ge4 Ge7 Ge1B 79.8(4) . 26_545
Ge1A Ge7 Ge1B 21.5(4) 26_545 26_545
Ir2 Ge7 Lu2 64.80(3) . .
Ir1 Ge7 Lu2 144.83(6) 11_544 .
Ge4 Ge7 Lu2 61.12(4) . .
Ge1A Ge7 Lu2 116.54(6) 26_545 .
Ge1B Ge7 Lu2 100.7(4) 26_545 .
Ir2 Ge7 Lu2 144.45(6) . 11_544
Ir1 Ge7 Lu2 64.81(3) 11_544 11_544
Ge4 Ge7 Lu2 61.23(4) . 11_544
Ge1A Ge7 Lu2 113.41(5) 26_545 11_544
Ge1B Ge7 Lu2 130.1(4) 26_545 11_544
Lu2 Ge7 Lu2 87.23(4) . 11_544
Ir2 Ge7 Lu1 64.09(3) . .
Ir1 Ge7 Lu1 64.46(3) 11_544 .
Ge4 Ge7 Lu1 170.18(6) . .
Ge1A Ge7 Lu1 112.37(6) 26_545 .
Ge1B Ge7 Lu1 109.4(4) 26_545 .
Lu2 Ge7 Lu1 112.52(4) . .
Lu2 Ge7 Lu1 112.51(4) 11_544 .
Ir3 Ge8 Ge8 114.03(3) . 22
Ir3 Ge8 Ir1 129.60(6) . .
Ge8 Ge8 Ir1 113.93(3) 22 .
Ir3 Ge8 Ge1A 94.41(5) . 27_465
Ge8 Ge8 Ge1A 63.25(3) 22 27_465
Ir1 Ge8 Ge1A 93.61(6) . 27_465
Ir3 Ge8 Lu3 150.28(6) . .
Ge8 Ge8 Lu3 67.21(2) 22 .
Ir1 Ge8 Lu3 66.24(3) . .
Ge1A Ge8 Lu3 110.74(5) 27_465 .
Ir3 Ge8 Lu3 66.70(3) . 17_565
Ge8 Ge8 Lu3 67.42(2) 22 17_565
Ir1 Ge8 Lu3 149.55(6) . 17_565
Ge1A Ge8 Lu3 112.01(5) 27_465 17_565
Lu3 Ge8 Lu3 88.65(4) . 17_565
Ir3 Ge8 Lu2 65.75(3) . .
Ge8 Ge8 Lu2 174.52(3) 22 .
Ir1 Ge8 Lu2 65.00(3) . .
Ge1A Ge8 Lu2 111.28(5) 27_465 .
Lu3 Ge8 Lu2 115.93(4) . .
Lu3 Ge8 Lu2 116.43(4) 17_565 .
Ir2 Ge9 Ir2 127.67(8) . 27_565
Ir2 Ge9 Ge1B 83.5(2) . 12_454
Ir2 Ge9 Ge1B 83.5(2) 27_565 12_454
Ir2 Ge9 Ge2 115.55(4) . 18_656
Ir2 Ge9 Ge2 115.55(4) 27_565 18_656
Ge1B Ge9 Ge2 92.8(5) 12_454 18_656
Ir2 Ge9 Ge1A 92.26(6) . 12_454
Ir2 Ge9 Ge1A 92.25(6) 27_565 12_454
Ge1B Ge9 Ge1A 20.0(5) 12_454 12_454
Ge2 Ge9 Ge1A 72.87(7) 18_656 12_454
Ir2 Ge9 Lu1 67.15(2) . 20_656
Ir2 Ge9 Lu1 153.39(9) 27_565 20_656
Ge1B Ge9 Lu1 122.3(3) 12_454 20_656
Ge2 Ge9 Lu1 61.47(4) 18_656 20_656
Ge1A Ge9 Lu1 110.37(6) 12_454 20_656
Ir2 Ge9 Lu1 153.39(9) . 27_565
Ir2 Ge9 Lu1 67.15(2) 27_565 27_565
Ge1B Ge9 Lu1 122.3(3) 12_454 27_565
Ge2 Ge9 Lu1 61.47(4) 18_656 27_565
Ge1A Ge9 Lu1 110.37(6) 12_454 27_565
Lu1 Ge9 Lu1 91.18(6) 20_656 27_565
Ir2 Ge9 Lu1 64.74(4) . .
Ir2 Ge9 Lu1 64.74(4) 27_565 .
Ge1B Ge9 Lu1 89.7(5) 12_454 .
Ge2 Ge9 Lu1 177.47(10) 18_656 .
Ge1A Ge9 Lu1 109.66(7) 12_454 .
Lu1 Ge9 Lu1 117.04(6) 20_656 .
Lu1 Ge9 Lu1 117.04(6) 27_565 .

loop_
_geom_bond_atom_site_label_1
_geom_bond_atom_site_label_2
_geom_bond_distance
_geom_bond_site_symmetry_2
Lu1 Ge3 2.9701(13) 27_565
Lu1 Ge3 2.9701(13) 16_554
Lu1 Ge3 2.9898(13) 32
Lu1 Ge3 2.9898(13) 11_544
Lu1 Ge2 2.9910(12) 11_544
Lu1 Ge2 2.9910(12) 4_554
Lu1 Ge9 3.1114(16) 20_656
Lu1 Ge9 3.1114(16) 27_565
Lu1 Ir2 3.1348(7) .
Lu1 Ir2 3.1348(7) 27_565
Lu1 Ir1 3.1542(8) 11_544
Lu1 Ir1 3.1542(8) 32
Lu2 Ge4 2.9937(13) 16_554
Lu2 Ge4 2.9937(13) .
Lu2 Ge4 3.0242(13) 6_565
Lu2 Ge4 3.0242(13) 12_454
Lu2 Ir2 3.1067(9) .
Lu2 Ge3 3.1211(13) 16_554
Lu2 Ge3 3.1211(13) .
Lu2 Ir1 3.1390(6) 16_554
Lu2 Ir1 3.1390(6) .
Lu2 Ir3 3.1660(9) .
Lu2 Ge7 3.2102(14) .
Lu2 Ge7 3.2102(14) 16_554
Lu3 Ge5 3.0348(13) 4_454
Lu3 Ge5 3.0348(13) 11_544
Lu3 Ge2 3.1020(18) .
Lu3 Ir1 3.1317(8) .
Lu3 Ir1 3.1318(7) 22
Lu3 Ir3 3.1660(7) 17_565
Lu3 Ir3 3.1660(7) 11_544
Lu3 Ge4 3.1687(13) .
Lu3 Ge4 3.1687(13) 22
Lu3 Ge8 3.1695(15) 22
Lu3 Ge8 3.1695(15) .
Lu3 Ge8 3.1972(15) 6_565
Ir1 Ge8 2.4568(13) .
Ir1 Ge6 2.4623(9) .
Ir1 Ge7 2.4818(13) 12_454
Ir1 Ge4 2.4970(13) .
Ir1 Ge3 2.5012(12) .
Ir1 Ge2 2.5063(9) .
Ir1 Lu1 3.1541(8) 12_454
Ir2 Ge7 2.4687(13) .
Ir2 Ge7 2.4687(13) 16_554
Ir2 Ge9 2.4752(10) .
Ir2 Ge9 2.4752(10) 20_656
Ir2 Ge3 2.4998(11) 16_554
Ir2 Ge3 2.4999(11) .
Ir2 Lu1 3.1348(7) 20_656
Ir3 Ge8 2.4485(12) .
Ir3 Ge8 2.4485(12) 16_554
Ir3 Ge5 2.4900(9) .
Ir3 Ge5 2.4900(9) 20_666
Ir3 Ge4 2.5036(13) 6_565
Ir3 Ge4 2.5036(13) 12_454
Ir3 Lu3 3.1660(7) 17_565
Ir3 Lu3 3.1660(7) 12_454
Ge1A Ge1B 1.02(2) .
Ge1A Ge6 2.542(2) 26
Ge1A Ge7 2.6525(17) 26
Ge1A Ge7 2.6525(17) 6_565
Ge1A Ge8 2.727(2) 20_666
Ge1A Ge8 2.727(2) 16_554
Ge1A Ge9 2.918(3) 11_544
Ge1B Ge6 2.31(2) 26
Ge1B Ge9 2.53(2) 11_544
Ge1B Ge3 2.561(17) 6_565
Ge1B Ge3 2.561(17) 26
Ge1B Ge7 2.765(10) 26
Ge1B Ge7 2.765(10) 6_565
Ge2 Ir1 2.5063(9) 22
Ge2 Ge9 2.700(3) 18_556
Ge2 Ge2 2.729(3) 10_454
Ge2 Lu1 2.9910(12) 3_545
Ge2 Lu1 2.9910(12) 12_454
Ge3 Ge1B 2.561(17) 26_545
Ge3 Ge3 2.814(3) 5
Ge3 Ge3 2.814(2) 29
Ge3 Lu1 2.9702(13) 20_656
Ge3 Lu1 2.9897(13) 12_454
Ge4 Ir3 2.5036(13) 11_544
Ge4 Ge7 2.5804(18) .
Ge4 Lu2 3.0242(13) 11_544
Ge5 Ir3 2.4901(9) 27_465
Ge5 Ge6 2.559(3) 12_454
Ge5 Ge5 2.899(3) 27_465
Ge5 Ge5 2.899(3) 20_666
Ge5 Lu3 3.0348(13) 12_454
Ge5 Lu3 3.0348(13) 3
Ge5 Lu3 3.2328(19) 17_565
Ge6 Ge1B 2.31(2) 26_545
Ge6 Ir1 2.4624(9) 29
Ge6 Ge1A 2.542(2) 26_545
Ge6 Ge5 2.559(3) 11_544
Ge6 Lu1 3.310(2) 12_454
Ge6 Lu3 3.3588(15) 10_454
Ge7 Ir1 2.4818(13) 11_544
Ge7 Ge1A 2.6525(17) 26_545
Ge7 Ge1B 2.765(10) 26_545
Ge7 Lu2 3.2491(14) 11_544
Ge8 Ge8 2.455(3) 22
Ge8 Ge1A 2.727(2) 27_465
Ge8 Lu3 3.1972(15) 17_565
Ge9 Ir2 2.4753(10) 27_565
Ge9 Ge1B 2.53(2) 12_454
Ge9 Ge2 2.700(3) 18_656
Ge9 Ge1A 2.918(3) 12_454
Ge9 Lu1 3.1114(16) 20_656
Ge9 Lu1 3.1114(16) 27_565
